data_1517727
loop_
_publ_author_name
'Amos, T.G.'
'Yokochi, A.'
'Sleight, A.W.'

_publ_section_title
;
 Phase transition and negative thermal expansion in tetragonal Nb O P O4
;
_journal_name_full 'Journal of Solid State Chemistry'
_journal_page_first 303
_journal_page_last 307
_journal_volume 141
_journal_year 1998
_chemical_formula_structural 'Nb O (P O4)'
_chemical_formula_sum 'Nb O5 P'
_chemical_name_systematic 'Niobium Oxide Phosphate(V) - Ht'
_space_group_IT_number 129
_symmetry_Int_Tables_number 129
_symmetry_space_group_name_Hall '-P 4a 2a'
_symmetry_space_group_name_H-M 'P 4/n m m :2'
_cell_angle_alpha 90.
_cell_angle_beta 90.
_cell_angle_gamma 90.
_cell_formula_units_Z 2
_cell_length_a 6.4038
_cell_length_b 6.4038
_cell_length_c 4.1249
_cell_volume 169.157
_diffrn_ambient_temperature 548.15
_cod_data_source_file NbPO5_P4_nmm_DC272.cif
_cod_data_source_block chateigner
_cod_original_cell_volume 169.16
_cod_original_sg_symbol_H-M 'P 4/n m m Z'
_cod_original_formula_sum 'Nb1 O5 P1'
_cod_database_code 1517727

loop_
_symmetry_equiv_pos_site_id
_symmetry_equiv_pos_as_xyz
1 'y+1/2, x+1/2, -z'
2 '-y, x+1/2, -z'
3 'y+1/2, -x, -z'
4 '-y, -x, -z'
5 'x+1/2, y+1/2, -z'
6 '-x, y+1/2, -z'
7 'x+1/2, -y, -z'
8 '-x, -y, -z'
9 '-y+1/2, -x+1/2, z'
10 'y, -x+1/2, z'
11 '-y+1/2, x, z'
12 'y, x, z'
13 '-x+1/2, -y+1/2, z'
14 'x, -y+1/2, z'
15 '-x+1/2, y, z'
16 'x, y, z'

loop_
_atom_site_label
_atom_site_type_symbol
_atom_site_symmetry_multiplicity
_atom_site_Wyckoff_symbol
_atom_site_fract_x
_atom_site_fract_y
_atom_site_fract_z
_atom_site_occupancy
_atom_site_B_iso_or_equiv
Nb1 Nb5+ 2 c 0.25 0.25 0.7819(4) 1. 0
O1 O2- 2 c 0.25 0.25 0.2036(5) 1. 0
P2 P5+ 2 b 0.25 0.75 0.5 1. 0
O2 O2- 8 i 0.75 0.4446(1) 0.2877(3) 1. 0

loop_
_atom_type_symbol
_atom_type_oxidation_number
Nb5+ 5
O2- -2
P5+ 5
